data_4304711
loop_
_publ_author_name
'Nicoleta Muresan'
'Connie C. Lu'
'Meenakshi Ghosh'
'Jonas C. Peters'
'Megumi Abe'
'Lawrence M. Henling'
'Thomas Weyherm\"oller'
'Eckhard Bill'
'Karl Wieghardt'

_publ_section_title
;
Bis(\a-diimine)iron Complexes: Electronic Structure Determination by
Spectroscopy and Broken Symmetry Density Functional Theoretical Calculations
;
_journal_name_full 'Inorganic Chemistry'
_journal_page_first 4579
_journal_page_last 4590
_journal_paper_doi 10.1021/ic7022693
_journal_volume 47
_journal_year 2008
_chemical_formula_sum 'C14 H20 Cl2 Fe N2'
_chemical_formula_weight 343.07
_chemical_name_systematic
; 
 ? 
;
_space_group_IT_number 2
_symmetry_cell_setting triclinic
_symmetry_space_group_name_Hall '-P 1'
_symmetry_space_group_name_H-M 'P -1'
_atom_sites_solution_hydrogens geom
_atom_sites_solution_primary direct
_atom_sites_solution_secondary difmap
_audit_creation_method SHELXL-97
_cell_angle_alpha 71.501(3)
_cell_angle_beta 78.244(3)
_cell_angle_gamma 87.333(3)
_cell_formula_units_Z 2
_cell_length_a 7.4721(3)
_cell_length_b 9.9945(5)
_cell_length_c 11.9345(5)
_cell_measurement_reflns_used 24316
_cell_measurement_temperature 100(2)
_cell_measurement_theta_max 36.32
_cell_measurement_theta_min 2.91
_cell_volume 827.33(7)
_computing_cell_refinement 'Nonius Collect Software'
_computing_data_collection 'Nonius Collect Software'
_computing_data_reduction 'Nonius Collect Software'
_computing_structure_refinement 'SHELXL-97 (Sheldrick, 1997)'
_computing_structure_solution 'SHELXS-97 (Sheldrick, 1990)'
_diffrn_ambient_temperature 100(2)
_diffrn_measured_fraction_theta_full 0.997
_diffrn_measured_fraction_theta_max 0.997
_diffrn_measurement_device_type 'Nonius KappaCCD'
_diffrn_measurement_method '849 images at 1.0 deg. stepwise rotation in omega and phi, 8 sec./frame'
_diffrn_radiation_monochromator graphite
_diffrn_radiation_source 'rotating anode, 50 kV, 80 mA'
_diffrn_radiation_type MoK\a
_diffrn_radiation_wavelength 0.71073
_diffrn_reflns_av_R_equivalents 0.0360
_diffrn_reflns_av_sigmaI/netI 0.0320
_diffrn_reflns_limit_h_max 12
_diffrn_reflns_limit_h_min -12
_diffrn_reflns_limit_k_max 16
_diffrn_reflns_limit_k_min -16
_diffrn_reflns_limit_l_max 18
_diffrn_reflns_limit_l_min -19
_diffrn_reflns_number 22997
_diffrn_reflns_theta_full 35.00
_diffrn_reflns_theta_max 35.00
_diffrn_reflns_theta_min 3.01
_exptl_absorpt_coefficient_mu 1.223
_exptl_absorpt_correction_T_max 0.8539
_exptl_absorpt_correction_T_min 0.7481
_exptl_absorpt_correction_type multi-scan
_exptl_absorpt_process_details 'Bruker SADABS'
_exptl_crystal_colour pink
_exptl_crystal_density_diffrn 1.377
_exptl_crystal_density_method 'not measured'
_exptl_crystal_description 'transparent parallelepiped'
_exptl_crystal_F_000 356
_exptl_crystal_size_max 0.24
_exptl_crystal_size_mid 0.18
_exptl_crystal_size_min 0.16
_refine_diff_density_max 0.575
_refine_diff_density_min -0.394
_refine_diff_density_rms 0.067
_refine_ls_extinction_method none
_refine_ls_goodness_of_fit_ref 1.023
_refine_ls_hydrogen_treatment constr
_refine_ls_matrix_type full
_refine_ls_number_parameters 176
_refine_ls_number_reflns 7265
_refine_ls_number_restraints 0
_refine_ls_restrained_S_all 1.023
_refine_ls_R_factor_all 0.0345
_refine_ls_R_factor_gt 0.0291
_refine_ls_shift/su_max 0.001
_refine_ls_shift/su_mean 0.000
_refine_ls_structure_factor_coef Fsqd
_refine_ls_weighting_details 'calc w=1/[\s^2^(Fo^2^)+(0.0248P)^2^+0.4061P] where P=(Fo^2^+2Fc^2^)/3'
_refine_ls_weighting_scheme calc
_refine_ls_wR_factor_gt 0.0676
_refine_ls_wR_factor_ref 0.0704
_reflns_number_gt 6505
_reflns_number_total 7265
_reflns_threshold_expression >2sigma(I)
_cod_data_source_file ic7022693-file003_2.cif
_cod_data_source_block 2
_cod_depositor_comments
;
The following automatic conversions were performed:
'_symmetry_cell_setting' value 'Triclinic' changed to 'triclinic'
according to '/home/saulius/struct/CIF-dictionaries/cif_core.dic'
dictionary named 'cif_core.dic' version 2.4.1 from
2010-06-29.

'_exptl_absorpt_correction_type' value 'Multi-Scan' changed
to 'multi-scan' according to
'/home/saulius/struct/CIF-dictionaries/cif_core.dic' dictionary named
'cif_core.dic' version 2.4.1 from 2010-06-29.

Automatic conversion script
Id: cif_fix_enum 1527 2010-12-29 10:47:43Z saulius 
;
_cod_database_code 4304711

loop_
_symmetry_equiv_pos_as_xyz
'x, y, z'
'-x, -y, -z'

loop_
_atom_site_label
_atom_site_type_symbol
_atom_site_fract_x
_atom_site_fract_y
_atom_site_fract_z
_atom_site_U_iso_or_equiv
_atom_site_adp_type
_atom_site_occupancy
_atom_site_symmetry_multiplicity
_atom_site_calc_flag
_atom_site_refinement_flags
_atom_site_disorder_assembly
_atom_site_disorder_group
Fe1 Fe 0.833849(18) 0.631857(14) 0.702238(12) 0.01098(4) Uani 1 1 d . . .
N1 N 0.91622(10) 0.44076(8) 0.81920(7) 0.01137(13) Uani 1 1 d . . .
C2 C 1.07869(12) 0.40435(9) 0.77896(8) 0.01077(14) Uani 1 1 d . . .
C3 C 1.18922(12) 0.51631(10) 0.67554(8) 0.01206(15) Uani 1 1 d . . .
H3 H 1.3126 0.5002 0.6437 0.014 Uiso 1 1 calc R . .
N4 N 1.11474(11) 0.63357(8) 0.63104(7) 0.01244(13) Uani 1 1 d . . .
C5 C 1.22508(13) 0.74628(10) 0.53191(9) 0.01601(17) Uani 1 1 d . . .
H5 H 1.3446 0.7072 0.5026 0.019 Uiso 1 1 calc R . .
C6 C 1.12104(17) 0.79769(13) 0.42938(11) 0.0255(2) Uani 1 1 d . . .
H6A H 1.0995 0.7187 0.4014 0.038 Uiso 1 1 calc R . .
H6B H 1.1931 0.8718 0.3627 0.038 Uiso 1 1 calc R . .
H6C H 1.0036 0.8356 0.4580 0.038 Uiso 1 1 calc R . .
C7 C 1.25964(19) 0.86288(13) 0.58200(13) 0.0289(3) Uani 1 1 d . . .
H7A H 1.1426 0.8954 0.6176 0.043 Uiso 1 1 calc R . .
H7B H 1.3251 0.9419 0.5167 0.043 Uiso 1 1 calc R . .
H7C H 1.3335 0.8265 0.6440 0.043 Uiso 1 1 calc R . .
C8 C 0.78863(12) 0.34556(10) 0.92150(9) 0.01307(15) Uani 1 1 d . . .
H8 H 0.8355 0.2472 0.9395 0.016 Uiso 1 1 calc R . .
C9 C 0.60232(14) 0.34927(12) 0.88741(11) 0.0213(2) Uani 1 1 d . . .
H9A H 0.5598 0.4466 0.8649 0.032 Uiso 1 1 calc R . .
H9B H 0.5148 0.2903 0.9563 0.032 Uiso 1 1 calc R . .
H9C H 0.6126 0.3132 0.8190 0.032 Uiso 1 1 calc R . .
C10 C 0.77680(16) 0.39506(12) 1.03136(10) 0.02102(19) Uani 1 1 d . . .
H10A H 0.8964 0.3859 1.0546 0.032 Uiso 1 1 calc R . .
H10B H 0.6858 0.3370 1.0985 0.032 Uiso 1 1 calc R . .
H10C H 0.7406 0.4940 1.0115 0.032 Uiso 1 1 calc R . .
C11 C 1.16867(12) 0.26698(9) 0.82021(8) 0.01140(14) Uani 1 1 d . . .
C12 C 1.26812(13) 0.21318(10) 0.73150(9) 0.01514(16) Uani 1 1 d . . .
H12 H 1.2750 0.2642 0.6486 0.018 Uiso 1 1 calc R . .
C13 C 1.35676(14) 0.08531(11) 0.76445(10) 0.01745(17) Uani 1 1 d . . .
H13 H 1.4229 0.0487 0.7041 0.021 Uiso 1 1 calc R . .
C14 C 1.34864(14) 0.01096(10) 0.88556(10) 0.01765(18) Uani 1 1 d . . .
H14 H 1.4094 -0.0763 0.9078 0.021 Uiso 1 1 calc R . .
C15 C 1.25177(14) 0.06410(11) 0.97422(10) 0.01625(17) Uani 1 1 d . . .
H15 H 1.2466 0.0131 1.0569 0.019 Uiso 1 1 calc R . .
C16 C 1.16218(12) 0.19198(10) 0.94209(9) 0.01319(15) Uani 1 1 d . . .
H16 H 1.0967 0.2283 1.0028 0.016 Uiso 1 1 calc R . .
Cl20 Cl 0.72546(4) 0.80168(3) 0.77998(3) 0.02314(6) Uani 1 1 d . . .
Cl30 Cl 0.68359(3) 0.56813(3) 0.58121(2) 0.01985(5) Uani 1 1 d . . .

loop_
_atom_site_aniso_label
_atom_site_aniso_U_11
_atom_site_aniso_U_22
_atom_site_aniso_U_33
_atom_site_aniso_U_23
_atom_site_aniso_U_13
_atom_site_aniso_U_12
Fe1 0.00970(6) 0.01084(6) 0.01194(6) -0.00358(4) -0.00163(4) 0.00243(4)
N1 0.0095(3) 0.0114(3) 0.0125(3) -0.0031(3) -0.0015(2) 0.0000(2)
C2 0.0096(3) 0.0101(3) 0.0120(4) -0.0027(3) -0.0023(3) 0.0006(3)
C3 0.0094(3) 0.0122(4) 0.0135(4) -0.0034(3) -0.0012(3) 0.0005(3)
N4 0.0113(3) 0.0113(3) 0.0132(3) -0.0025(3) -0.0010(3) -0.0001(2)
C5 0.0131(4) 0.0128(4) 0.0173(4) 0.0005(3) -0.0004(3) -0.0013(3)
C6 0.0224(5) 0.0247(5) 0.0206(5) 0.0061(4) -0.0052(4) -0.0023(4)
C7 0.0327(6) 0.0183(5) 0.0327(6) -0.0056(4) -0.0009(5) -0.0105(4)
C8 0.0099(3) 0.0115(3) 0.0148(4) -0.0014(3) -0.0001(3) -0.0007(3)
C9 0.0102(4) 0.0206(5) 0.0260(5) 0.0026(4) -0.0031(3) -0.0020(3)
C10 0.0218(5) 0.0214(5) 0.0173(4) -0.0073(4) 0.0042(4) -0.0014(4)
C11 0.0097(3) 0.0108(3) 0.0132(4) -0.0030(3) -0.0025(3) 0.0012(3)
C12 0.0153(4) 0.0140(4) 0.0157(4) -0.0047(3) -0.0029(3) 0.0035(3)
C13 0.0174(4) 0.0143(4) 0.0209(5) -0.0073(3) -0.0022(3) 0.0037(3)
C14 0.0157(4) 0.0115(4) 0.0242(5) -0.0032(3) -0.0048(4) 0.0025(3)
C15 0.0146(4) 0.0136(4) 0.0181(4) -0.0007(3) -0.0049(3) 0.0014(3)
C16 0.0120(4) 0.0128(4) 0.0138(4) -0.0027(3) -0.0032(3) 0.0014(3)
Cl20 0.02837(13) 0.01759(11) 0.02321(12) -0.01046(9) 0.00044(10) 0.00677(9)
Cl30 0.01572(10) 0.02923(13) 0.01510(10) -0.00645(9) -0.00429(8) -0.00295(9)

loop_
_atom_type_symbol
_atom_type_description
_atom_type_scat_dispersion_real
_atom_type_scat_dispersion_imag
_atom_type_scat_source
C C 0.0033 0.0016 'International Tables Vol C Tables 4.2.6.8 and 6.1.1.4'
H H 0.0000 0.0000 'International Tables Vol C Tables 4.2.6.8 and 6.1.1.4'
N N 0.0061 0.0033 'International Tables Vol C Tables 4.2.6.8 and 6.1.1.4'
Cl Cl 0.1484 0.1585 'International Tables Vol C Tables 4.2.6.8 and 6.1.1.4'
Fe Fe 0.3463 0.8444 'International Tables Vol C Tables 4.2.6.8 and 6.1.1.4'

loop_
_geom_angle_atom_site_label_1
_geom_angle_atom_site_label_2
_geom_angle_atom_site_label_3
_geom_angle
_geom_angle_site_symmetry_1
_geom_angle_site_symmetry_3
_geom_angle_publ_flag
N4 Fe1 N1 78.36(3) . . ?
N4 Fe1 Cl20 118.24(2) . . ?
N1 Fe1 Cl20 118.34(2) . . ?
N4 Fe1 Cl30 108.06(2) . . ?
N1 Fe1 Cl30 105.97(2) . . ?
Cl20 Fe1 Cl30 120.123(12) . . ?
C2 N1 C8 122.91(8) . . ?
C2 N1 Fe1 112.88(6) . . ?
C8 N1 Fe1 123.07(6) . . ?
N1 C2 C11 128.73(8) . . ?
N1 C2 C3 115.13(8) . . ?
C11 C2 C3 116.13(8) . . ?
N4 C3 C2 118.92(8) . . ?
C3 N4 C5 119.15(8) . . ?
C3 N4 Fe1 112.68(6) . . ?
C5 N4 Fe1 127.91(6) . . ?
N4 C5 C7 107.87(9) . . ?
N4 C5 C6 108.53(8) . . ?
C7 C5 C6 112.42(10) . . ?
N1 C8 C9 108.81(8) . . ?
N1 C8 C10 108.51(8) . . ?
C9 C8 C10 111.09(9) . . ?
C16 C11 C12 119.37(8) . . ?
C16 C11 C2 123.14(8) . . ?
C12 C11 C2 117.47(8) . . ?
C13 C12 C11 120.21(9) . . ?
C14 C13 C12 120.11(9) . . ?
C13 C14 C15 120.12(9) . . ?
C14 C15 C16 120.19(9) . . ?
C15 C16 C11 120.00(9) . . ?

loop_
_geom_bond_atom_site_label_1
_geom_bond_atom_site_label_2
_geom_bond_distance
_geom_bond_site_symmetry_2
_geom_bond_publ_flag
Fe1 N4 2.0964(8) . ?
Fe1 N1 2.1270(8) . ?
Fe1 Cl20 2.2278(3) . ?
Fe1 Cl30 2.2503(3) . ?
N1 C2 1.2920(11) . ?
N1 C8 1.4757(12) . ?
C2 C11 1.4830(12) . ?
C2 C3 1.5006(13) . ?
C3 N4 1.2767(12) . ?
N4 C5 1.4804(13) . ?
C5 C7 1.5216(16) . ?
C5 C6 1.5222(16) . ?
C8 C9 1.5236(14) . ?
C8 C10 1.5271(15) . ?
C11 C16 1.4011(13) . ?
C11 C12 1.4020(13) . ?
C12 C13 1.3910(14) . ?
C13 C14 1.3900(16) . ?
C14 C15 1.3907(15) . ?
C15 C16 1.3938(13) . ?
